data_4020792
loop_
_publ_author_name
'Naoki Kise'
'Yasuo Kitagishi'
'Nasuo Ueda'

_publ_section_title
;
 Diastereoselective dl-Hydrocoupling of
 Benzalacetones by Electroreduction
;
_journal_name_full 'Journal of Organic Chemistry'
_journal_page_first 959
_journal_page_last 963
_journal_paper_doi 10.1021/jo035280q
_journal_volume 69
_journal_year 2004
_chemical_formula_moiety 'C28 H26 O2 '
_chemical_formula_sum 'C28 H26 O2'
_chemical_formula_weight 394.51
_space_group_IT_number 61
_symmetry_cell_setting orthorhombic
_symmetry_Int_Tables_number 61
_symmetry_space_group_name_Hall '-P 2ac 2ab'
_symmetry_space_group_name_H-M 'P b c a'
_cell_angle_alpha 89
_cell_angle_beta 89
_cell_angle_gamma 90
_cell_formula_units_Z 8
_cell_length_a 13.392(2)
_cell_length_b 10.953(1)
_cell_length_c 28.412(2)
_cell_measurement_temperature 293.1
_cell_volume 4167.2(8)
_exptl_crystal_density_diffrn 1.258
_cod_original_formula_sum 'C28 H26 O2 '
_cod_database_code 4020792

loop_
_symmetry_equiv_pos_as_xyz
x,y,z
-x,-y,-z
-x+1/2,y+1/2,z
x+1/2,-y+1/2,-z
x,-y+1/2,z+1/2
-x,y+1/2,-z+1/2
-x+1/2,-y,z+1/2
x+1/2,y,-z+1/2

loop_
_atom_site_label
_atom_site_type_symbol
_atom_site_fract_x
_atom_site_fract_y
_atom_site_fract_z
_atom_site_U_iso_or_equiv
_atom_site_adp_type
_atom_site_occupancy
_atom_site_symmetry_multiplicity
_atom_site_calc_flag
_atom_site_refinement_flags
_atom_site_disorder_assembly
_atom_site_disorder_group
O1 O 0.17380(8) 0.0999(1) 0.01702(4) 0.0620(3) Uani 1.00 1 d . . .
O2 O 0.45482(8) 0.3054(1) -0.00231(4) 0.0638(4) Uani 1.00 1 d . . .
C1 C 0.2177(1) 0.2176(1) 0.02428(5) 0.0449(4) Uani 1.00 1 d . . .
C2 C 0.3288(1) 0.1933(1) 0.03841(5) 0.0424(4) Uani 1.00 1 d . . .
C3 C 0.34657(9) 0.2674(1) 0.08369(4) 0.0398(4) Uani 1.00 1 d . . .
C4 C 0.2450(1) 0.2504(1) 0.10900(4) 0.0426(4) Uani 1.00 1 d . . .
C5 C 0.1732(1) 0.2800(1) 0.06810(5) 0.0521(4) Uani 1.00 1 d . . .
C6 C 0.2045(1) 0.2975(1) -0.01954(5) 0.0589(5) Uani 1.00 1 d . . .
C7 C 0.4018(1) 0.2156(1) -0.00126(5) 0.0499(4) Uani 1.00 1 d . . .
C8 C 0.4053(1) 0.1217(2) -0.03978(6) 0.0725(6) Uani 1.00 1 d . . .
C9 C 0.4395(1) 0.2304(1) 0.11040(4) 0.0421(4) Uani 1.00 1 d . . .
C10 C 0.4440(1) 0.1175(1) 0.13160(5) 0.0547(5) Uani 1.00 1 d . . .
C11 C 0.5284(1) 0.0795(2) 0.15718(6) 0.0692(6) Uani 1.00 1 d . . .
C12 C 0.6085(1) 0.1552(2) 0.16164(6) 0.0715(6) Uani 1.00 1 d . . .
C13 C 0.6092(1) 0.2710(2) 0.14001(5) 0.0595(5) Uani 1.00 1 d . . .
C14 C 0.6940(1) 0.3496(2) 0.14321(7) 0.0823(7) Uani 1.00 1 d . . .
C15 C 0.6941(2) 0.4603(3) 0.12135(7) 0.0911(8) Uani 1.00 1 d . . .
C16 C 0.6104(2) 0.5004(2) 0.09621(6) 0.0790(7) Uani 1.00 1 d . . .
C17 C 0.5281(1) 0.4275(1) 0.09249(5) 0.0576(5) Uani 1.00 1 d . . .
C18 C 0.5243(1) 0.3101(1) 0.11391(5) 0.0466(4) Uani 1.00 1 d . . .
C19 C 0.2264(1) 0.3240(1) 0.15336(5) 0.0429(4) Uani 1.00 1 d . . .
C20 C 0.2919(1) 0.4117(1) 0.16848(5) 0.0490(4) Uani 1.00 1 d . . .
C21 C 0.2741(1) 0.4809(1) 0.21009(5) 0.0560(5) Uani 1.00 1 d . . .
C22 C 0.1903(1) 0.4617(1) 0.23583(5) 0.0572(5) Uani 1.00 1 d . . .
C23 C 0.1196(1) 0.3725(1) 0.22193(5) 0.0500(4) Uani 1.00 1 d . . .
C24 C 0.0308(1) 0.3534(2) 0.24827(6) 0.0618(5) Uani 1.00 1 d . . .
C25 C -0.0377(1) 0.2691(2) 0.23455(6) 0.0678(6) Uani 1.00 1 d . . .
C26 C -0.0210(1) 0.1981(2) 0.19404(6) 0.0628(5) Uani 1.00 1 d . . .
C27 C 0.0644(1) 0.2139(1) 0.16781(5) 0.0530(5) Uani 1.00 1 d . . .
C28 C 0.1371(1) 0.3021(1) 0.18051(5) 0.0449(4) Uani 1.00 1 d . . .
H1 H 0.3344(1) 0.0982(1) 0.04552(5) 0.051(1) Uiso 1.00 1 c . . .
H2 H 0.34973(9) 0.3588(1) 0.07364(4) 0.047(1) Uiso 1.00 1 c . . .
H3 H 0.2374(1) 0.1575(1) 0.11686(4) 0.050(1) Uiso 1.00 1 c . . .
H4 H 0.1019(1) 0.2501(1) 0.07507(5) 0.063(1) Uiso 1.00 1 c . . .
H5 H 0.1809(1) 0.3781(1) 0.06407(5) 0.063(1) Uiso 1.00 1 c . . .
H6 H 0.10501(8) 0.1053(1) 0.00314(4) 0.076(1) Uiso 1.00 1 c . . .
H7 H 0.2327(1) 0.2487(1) -0.04923(5) 0.071(1) Uiso 1.00 1 c . . .
H8 H 0.1307(1) 0.3137(1) -0.02323(5) 0.071(1) Uiso 1.00 1 c . . .
H9 H 0.2397(1) 0.3837(1) -0.01423(5) 0.071(1) Uiso 1.00 1 c . . .
H10 H 0.3344(1) 0.0812(2) -0.04704(6) 0.088(1) Uiso 1.00 1 c . . .
H11 H 0.4564(1) 0.1442(2) -0.06604(6) 0.089(1) Uiso 1.00 1 c . . .
H12 H 0.4574(1) 0.0662(2) -0.03104(6) 0.088(1) Uiso 1.00 1 c . . .
H13 H 0.3837(1) 0.0582(1) 0.12909(5) 0.066(1) Uiso 1.00 1 c . . .
H14 H 0.5325(1) -0.0057(2) 0.17365(6) 0.083(1) Uiso 1.00 1 c . . .
H15 H 0.6704(1) 0.1376(2) 0.18513(6) 0.086(1) Uiso 1.00 1 c . . .
H16 H 0.7604(1) 0.3266(2) 0.16132(7) 0.099(1) Uiso 1.00 1 c . . .
H17 H 0.7535(2) 0.5250(3) 0.12196(7) 0.110(1) Uiso 1.00 1 c . . .
H18 H 0.6178(2) 0.5804(2) 0.06982(6) 0.096(1) Uiso 1.00 1 c . . .
H19 H 0.4622(1) 0.4572(1) 0.07093(5) 0.070(1) Uiso 1.00 1 c . . .
H20 H 0.3599(1) 0.4284(1) 0.14918(5) 0.059(1) Uiso 1.00 1 c . . .
H21 H 0.3261(1) 0.5535(1) 0.21681(5) 0.068(1) Uiso 1.00 1 c . . .
H22 H 0.1803(1) 0.5075(1) 0.26663(5) 0.068(1) Uiso 1.00 1 c . . .
H23 H 0.0175(1) 0.4056(2) 0.28015(6) 0.074(1) Uiso 1.00 1 c . . .
H24 H -0.1042(1) 0.2555(2) 0.25336(6) 0.081(1) Uiso 1.00 1 c . . .
H25 H -0.0749(1) 0.1283(2) 0.18025(6) 0.076(1) Uiso 1.00 1 c . . .
H26 H 0.0773(1) 0.1610(1) 0.13663(5) 0.064(1) Uiso 1.00 1 c . . .

loop_
_atom_site_aniso_label
_atom_site_aniso_U_11
_atom_site_aniso_U_22
_atom_site_aniso_U_33
_atom_site_aniso_U_12
_atom_site_aniso_U_13
_atom_site_aniso_U_23
O1 0.0460(6) 0.0595(7) 0.0804(7) -0.0121(6) -0.0065(6) -0.0046(6)
O2 0.0515(7) 0.0771(8) 0.0628(7) -0.0159(6) 0.0100(6) -0.0030(6)
C1 0.0348(8) 0.0498(9) 0.0503(8) -0.0039(7) -0.0016(6) -0.0011(7)
C2 0.0352(8) 0.0458(8) 0.0463(7) 0.0004(7) 0.0015(6) -0.0010(7)
C3 0.0346(7) 0.0411(8) 0.0436(7) 0.0005(6) 0.0015(6) 0.0015(6)
C4 0.0339(7) 0.0459(8) 0.0479(7) 0.0013(7) 0.0032(6) 0.0005(7)
C5 0.0367(8) 0.066(1) 0.0538(8) 0.0050(8) -0.0008(7) -0.0031(8)
C6 0.046(1) 0.072(1) 0.0582(9) 0.0058(8) -0.0026(7) 0.0075(9)
C7 0.0350(8) 0.063(1) 0.0519(8) 0.0006(8) -0.0001(7) -0.0022(8)
C8 0.059(1) 0.090(1) 0.068(1) -0.004(1) 0.0138(9) -0.026(1)
C9 0.0349(8) 0.0513(9) 0.0400(7) 0.0014(7) 0.0042(6) 0.0008(7)
C10 0.0438(9) 0.059(1) 0.0612(9) 0.0074(8) 0.0058(8) 0.0112(8)
C11 0.059(1) 0.087(1) 0.062(1) 0.028(1) 0.0065(9) 0.0185(9)
C12 0.045(1) 0.118(2) 0.0512(9) 0.027(1) -0.0047(8) -0.004(1)
C13 0.0380(9) 0.097(1) 0.0438(8) 0.0058(9) 0.0015(7) -0.0153(9)
C14 0.040(1) 0.142(2) 0.065(1) -0.009(1) -0.0023(8) -0.040(1)
C15 0.068(1) 0.122(2) 0.083(1) -0.042(1) 0.016(1) -0.045(1)
C16 0.075(1) 0.093(1) 0.068(1) -0.037(1) 0.016(1) -0.023(1)
C17 0.057(1) 0.064(1) 0.0522(9) -0.0189(9) 0.0083(8) -0.0092(8)
C18 0.0360(8) 0.064(1) 0.0395(7) -0.0027(7) 0.0047(6) -0.0094(7)
C19 0.0395(8) 0.0427(8) 0.0465(7) 0.0071(7) 0.0006(6) 0.0036(7)
C20 0.0460(9) 0.0494(9) 0.0517(8) 0.0012(7) 0.0024(7) -0.0000(7)
C21 0.056(1) 0.055(1) 0.0566(9) -0.0003(8) -0.0008(8) -0.0042(8)
C22 0.065(1) 0.061(1) 0.0459(8) 0.0075(9) 0.0012(8) -0.0050(8)
C23 0.0520(9) 0.0544(9) 0.0436(8) 0.0084(8) 0.0042(7) 0.0073(7)
C24 0.063(1) 0.073(1) 0.0502(8) 0.010(1) 0.0134(8) 0.0062(9)
C25 0.058(1) 0.080(1) 0.065(1) 0.001(1) 0.0217(9) 0.013(1)
C26 0.055(1) 0.065(1) 0.069(1) -0.0046(9) 0.0126(9) 0.0066(9)
C27 0.0473(9) 0.054(1) 0.0574(9) 0.0008(8) 0.0083(8) 0.0025(8)
C28 0.0420(8) 0.0455(9) 0.0472(8) 0.0070(7) 0.0035(7) 0.0073(7)

loop_
_geom_bond_atom_site_label_1
_geom_bond_site_symmetry_1
_geom_bond_atom_site_label_2
_geom_bond_site_symmetry_2
_geom_bond_distance
_geom_bond_publ_flag
O1 . C1 . 1.4325(17) yes
O1 . H6 . 1.004(2) no
O2 . C7 . 1.2137(17) yes
C1 . C2 . 1.5637(18) yes
C1 . C5 . 1.5396(19) yes
C1 . C6 . 1.5319(19) yes
C2 . C3 . 1.5401(18) yes
C2 . C7 . 1.5121(19) yes
C2 . H1 . 1.063(2) no
C3 . C4 . 1.5493(18) yes
C3 . C9 . 1.5131(18) yes
C3 . H2 . 1.042(2) no
C4 . C5 . 1.5426(18) yes
C4 . C19 . 1.5169(18) yes
C4 . H3 . 1.046(2) no
C5 . H4 . 1.029(2) no
C5 . H5 . 1.086(3) no
C6 . H7 . 1.068(2) no
C6 . H8 . 1.010(2) no
C6 . H9 . 1.066(2) no
C7 . C8 . 1.502(2) yes
C8 . H10 . 1.069(3) no
C8 . H11 . 1.041(3) no
C8 . H12 . 0.958(3) no
C9 . C10 . 1.377(2) yes
C9 . C18 . 1.4348(19) yes
C10 . C11 . 1.407(2) yes
C10 . H13 . 1.039(2) no
C11 . C12 . 1.361(3) yes
C11 . H14 . 1.045(3) no
C12 . C13 . 1.410(3) yes
C12 . H15 . 1.082(3) no
C13 . C14 . 1.428(2) yes
C13 . C18 . 1.424(2) yes
C14 . C15 . 1.362(3) yes
C14 . H16 . 1.058(3) no
C15 . C16 . 1.400(3) yes
C15 . H17 . 1.066(4) no
C16 . C17 . 1.365(2) yes
C16 . H18 . 1.158(3) no
C17 . C18 . 1.424(2) yes
C17 . H19 . 1.122(2) no
C19 . C20 . 1.3696(19) yes
C19 . C28 . 1.4437(19) yes
C20 . C21 . 1.424(2) yes
C20 . H20 . 1.079(2) no
C21 . C22 . 1.356(2) yes
C21 . H21 . 1.074(2) no
C22 . C23 . 1.417(2) yes
C22 . H22 . 1.018(2) no
C23 . C24 . 1.420(2) yes
C23 . C28 . 1.4260(19) yes
C24 . C25 . 1.359(2) yes
C24 . H23 . 1.086(3) no
C25 . C26 . 1.407(2) yes
C25 . H24 . 1.049(3) no
C26 . C27 . 1.375(2) yes
C26 . H25 . 1.123(3) no
C27 . C28 . 1.418(2) yes
C27 . H26 . 1.073(2) no
